data_7160410
loop_
_publ_author_name
'Shen, Cheng-Ping'
'Zhu, Hai-Tao'
'Li, Guo-Hua'
'Chang, Xin'
'Xi, Jia-Jun'
'Zhou, Ni-Ni'
'Zhou, An-Xi'

_publ_section_title
;
 Meyer-Schuster rearrangement/allylic alkenylation of propynolaldehydes
 with olefins to synthesize skipped 1,4-dienes.
;
_journal_issue 16
_journal_name_full 'Organic &amp; biomolecular chemistry'
_journal_page_first 3870
_journal_page_last 3874
_journal_paper_doi 10.1039/d5ob00173k
_journal_volume 23
_journal_year 2025
_chemical_formula_moiety 'C36 H26 O'
_chemical_formula_sum 'C36 H26 O'
_chemical_formula_weight 474.57
_space_group_crystal_system monoclinic
_space_group_IT_number 14
_space_group_name_Hall '-P 2yn'
_space_group_name_H-M_alt 'P 1 21/n 1'
_atom_sites_solution_hydrogens geom
_atom_sites_solution_primary iterative
_audit_creation_date 2022-11-24
_audit_creation_method
;
Olex2 1.2
(compiled 2018.05.29 svn.r3508 for OlexSys, GUI svn.r5506)
;
_audit_update_record
;
2025-01-25 deposited with the CCDC.	2025-03-13 downloaded from the CCDC.
;
_cell_angle_alpha 90
_cell_angle_beta 92.362(3)
_cell_angle_gamma 90
_cell_formula_units_Z 4
_cell_length_a 9.2849(7)
_cell_length_b 21.4705(17)
_cell_length_c 12.8615(9)
_cell_measurement_reflns_used 8206
_cell_measurement_temperature 150(2)
_cell_measurement_theta_max 26.32
_cell_measurement_theta_min 2.39
_cell_volume 2561.8(3)
_computing_cell_refinement 'SAINT V8.40A (?, 2016)'
_computing_data_reduction 'SAINT V8.40A (?, 2016)'
_computing_molecular_graphics 'Olex2 (Dolomanov et al., 2009)'
_computing_publication_material 'Olex2 (Dolomanov et al., 2009)'
_computing_structure_refinement 'XL (Sheldrick, 2008)'
_computing_structure_solution
;
Superflip (Palatinus & Chapuis, 2007;Palatinus & van der Lee, 2008;
Palatinus et al., 2012)
;
_diffrn_ambient_temperature 150.0
_diffrn_measured_fraction_theta_full 0.996
_diffrn_measured_fraction_theta_max 0.996
_diffrn_measurement_device_type 'Bruker APEX-II CCD'
_diffrn_measurement_method '\f and \w scans'
_diffrn_radiation_type MoK\a
_diffrn_radiation_wavelength 0.71073
_diffrn_reflns_av_R_equivalents 0.0724
_diffrn_reflns_av_unetI/netI 0.0326
_diffrn_reflns_Laue_measured_fraction_full 0.996
_diffrn_reflns_Laue_measured_fraction_max 0.996
_diffrn_reflns_limit_h_max 11
_diffrn_reflns_limit_h_min -11
_diffrn_reflns_limit_k_max 26
_diffrn_reflns_limit_k_min -26
_diffrn_reflns_limit_l_max 16
_diffrn_reflns_limit_l_min -16
_diffrn_reflns_number 55086
_diffrn_reflns_point_group_measured_fraction_full 0.996
_diffrn_reflns_point_group_measured_fraction_max 0.996
_diffrn_reflns_theta_full 25.242
_diffrn_reflns_theta_max 26.400
_diffrn_reflns_theta_min 2.392
_diffrn_standards_number 0
_exptl_absorpt_coefficient_mu 0.072
_exptl_absorpt_correction_T_max 0.0276
_exptl_absorpt_correction_T_min 0.0113
_exptl_absorpt_correction_type multi-scan
_exptl_absorpt_process_details
;
SADABS-2016/2 (Bruker,2016/2) was used for absorption correction.
wR2(int) was 0.0706 before and 0.0664 after correction.
The Ratio of minimum to maximum transmission is 0.4094.
The \l/2 correction factor is Not present.
;
_exptl_crystal_colour colorless
_exptl_crystal_density_diffrn 1.230
_exptl_crystal_description block
_exptl_crystal_F_000 1000
_exptl_crystal_size_max 0.36
_exptl_crystal_size_mid 0.25
_exptl_crystal_size_min 0.16
_refine_diff_density_max 0.220
_refine_diff_density_min -0.189
_refine_diff_density_rms 0.045
_refine_ls_extinction_method none
_refine_ls_goodness_of_fit_ref 1.076
_refine_ls_hydrogen_treatment constr
_refine_ls_matrix_type full
_refine_ls_number_parameters 334
_refine_ls_number_reflns 5242
_refine_ls_number_restraints 0
_refine_ls_restrained_S_all 1.076
_refine_ls_R_factor_all 0.0761
_refine_ls_R_factor_gt 0.0612
_refine_ls_shift/su_max 0.000
_refine_ls_shift/su_mean 0.000
_refine_ls_structure_factor_coef Fsqd
_refine_ls_weighting_details 'w=1/[\s^2^(Fo^2^)+(0.0800P)^2^+1.2248P] where P=(Fo^2^+2Fc^2^)/3'
_refine_ls_weighting_scheme calc
_refine_ls_wR_factor_gt 0.1531
_refine_ls_wR_factor_ref 0.1638
_reflns_Friedel_coverage 0.000
_reflns_number_gt 4233
_reflns_number_total 5242
_reflns_threshold_expression 'I > 2\s(I)'
_cod_data_source_file d5ob00173k2.cif
_cod_data_source_block mo_1123_2_0m
_cod_depositor_comments 'Adding full bibliography for 7160406--7160410.cif.'
_cod_database_code 7160410
_shelx_shelxl_version_number 2018/3
_shelx_space_group_comment
;
The symmetry employed for this shelxl refinement is uniquely defined
by the following loop, which should always be used as a source of
symmetry information in preference to the above space-group names.
They are only intended as comments.
;
_shelx_estimated_absorpt_t_max 0.989
_shelx_estimated_absorpt_t_min 0.974
_olex2_refinement_description
;
1. Fixed Uiso
 At 1.2 times of:
  All C(H) groups
2.a Ternary CH refined with riding coordinates:
 C18(H18)
2.b Aromatic/amide H refined with riding coordinates:
 C23(H23), C32(H32), C26(H26), C5(H5), C19(H19), C13(H13), C9(H9), C22(H22),
 C28(H28), C27(H27), C34(H34), C33(H33), C36(H36), C30(H30), C29(H29), C12(H12),
  C20(H20), C10(H10), C35(H35), C1(H1), C21(H21), C4(H4), C2(H2), C11(H11),
 C3(H3)
;
_olex2_submission_special_instructions 'No special instructions were received'

loop_
_space_group_symop_operation_xyz
'x, y, z'
'-x+1/2, y+1/2, -z+1/2'
'-x, -y, -z'
'x-1/2, -y-1/2, z-1/2'

loop_
_atom_site_label
_atom_site_type_symbol
_atom_site_fract_x
_atom_site_fract_y
_atom_site_fract_z
_atom_site_U_iso_or_equiv
_atom_site_adp_type
_atom_site_occupancy
_atom_site_site_symmetry_order
_atom_site_calc_flag
_atom_site_refinement_flags_posn
_atom_site_refinement_flags_adp
_atom_site_refinement_flags_occupancy
_atom_site_disorder_assembly
_atom_site_disorder_group
O1 O 0.63445(19) 0.14767(7) 0.13753(12) 0.0455(4) Uani 1 1 d . . . . .
C23 C 0.4261(2) 0.32645(9) 0.22805(15) 0.0284(4) Uani 1 1 d . . . . .
H23 H 0.356706 0.295335 0.210095 0.034 Uiso 1 1 calc R . . . .
C24 C 0.3748(2) 0.38083(9) 0.26141(14) 0.0274(4) Uani 1 1 d . . . . .
C32 C 0.5462(2) 0.42700(10) 0.39536(16) 0.0329(4) Uani 1 1 d . . . . .
H32 H 0.535132 0.390609 0.436268 0.039 Uiso 1 1 calc R . . . .
C31 C 0.4721(2) 0.43212(9) 0.29982(15) 0.0287(4) Uani 1 1 d . . . . .
C25 C 0.2167(2) 0.39215(9) 0.26520(15) 0.0283(4) Uani 1 1 d . . . . .
C26 C 0.1184(2) 0.36342(10) 0.19585(16) 0.0330(4) Uani 1 1 d . . . . .
H26 H 0.152390 0.336725 0.143308 0.040 Uiso 1 1 calc R . . . .
C17 C 0.6144(2) 0.30988(9) 0.10108(15) 0.0304(4) Uani 1 1 d . . . . .
C16 C 0.6319(2) 0.25003(10) 0.06279(15) 0.0322(4) Uani 1 1 d . . . . .
C18 C 0.5824(2) 0.30904(9) 0.21576(15) 0.0286(4) Uani 1 1 d . . . . .
H18 H 0.648348 0.337568 0.256604 0.034 Uiso 1 1 calc R . . . .
C14 C 0.6088(2) 0.24083(9) 0.24613(15) 0.0295(4) Uani 1 1 d . . . . .
C6 C 0.6366(2) 0.15162(10) 0.37110(16) 0.0335(4) Uani 1 1 d . . . . .
C15 C 0.6241(2) 0.20394(10) 0.14741(16) 0.0330(4) Uani 1 1 d . . . . .
C8 C 0.6438(2) 0.26181(9) 0.43501(15) 0.0318(4) Uani 1 1 d . . . . .
C5 C 0.7496(3) 0.13034(10) 0.43624(17) 0.0391(5) Uani 1 1 d . . . . .
H5 H 0.821643 0.158598 0.461444 0.047 Uiso 1 1 calc R . . . .
C19 C 0.6550(2) 0.23904(11) -0.04206(16) 0.0401(5) Uani 1 1 d . . . . .
H19 H 0.664047 0.197823 -0.067828 0.048 Uiso 1 1 calc R . . . .
C7 C 0.6276(2) 0.21884(9) 0.34363(15) 0.0304(4) Uani 1 1 d . . . . .
C13 C 0.7659(2) 0.29828(10) 0.45029(17) 0.0376(5) Uani 1 1 d . . . . .
H13 H 0.838275 0.297558 0.400206 0.045 Uiso 1 1 calc R . . . .
C9 C 0.5392(2) 0.26318(10) 0.50992(16) 0.0373(5) Uani 1 1 d . . . . .
H9 H 0.456107 0.237506 0.501839 0.045 Uiso 1 1 calc R . . . .
C22 C 0.6236(2) 0.36092(11) 0.03479(17) 0.0381(5) Uani 1 1 d . . . . .
H22 H 0.612070 0.402130 0.060042 0.046 Uiso 1 1 calc R . . . .
C28 C -0.0801(2) 0.41246(11) 0.27783(19) 0.0429(5) Uani 1 1 d . . . . .
H28 H -0.180748 0.419313 0.282013 0.052 Uiso 1 1 calc R . . . .
C27 C -0.0286(2) 0.37332(11) 0.20262(19) 0.0408(5) Uani 1 1 d . . . . .
H27 H -0.094255 0.353050 0.155213 0.049 Uiso 1 1 calc R . . . .
C34 C 0.6541(2) 0.52753(11) 0.37428(19) 0.0430(5) Uani 1 1 d . . . . .
H34 H 0.716476 0.559713 0.399425 0.052 Uiso 1 1 calc R . . . .
C33 C 0.6362(2) 0.47442(10) 0.43175(19) 0.0412(5) Uani 1 1 d . . . . .
H33 H 0.686164 0.470109 0.497310 0.049 Uiso 1 1 calc R . . . .
C36 C 0.4895(3) 0.48639(10) 0.24242(18) 0.0441(6) Uani 1 1 d . . . . .
H36 H 0.438800 0.491252 0.177236 0.053 Uiso 1 1 calc R . . . .
C30 C 0.1627(2) 0.43162(10) 0.34038(17) 0.0384(5) Uani 1 1 d . . . . .
H30 H 0.227768 0.452083 0.388016 0.046 Uiso 1 1 calc R . . . .
C29 C 0.0157(3) 0.44150(11) 0.34679(19) 0.0451(6) Uani 1 1 d . . . . .
H29 H -0.019029 0.468357 0.398836 0.054 Uiso 1 1 calc R . . . .
C12 C 0.7841(3) 0.33583(11) 0.53752(18) 0.0433(5) Uani 1 1 d . . . . .
H12 H 0.869182 0.360073 0.547458 0.052 Uiso 1 1 calc R . . . .
C20 C 0.6642(3) 0.28969(13) -0.10724(18) 0.0469(6) Uani 1 1 d . . . . .
H20 H 0.680454 0.283392 -0.178916 0.056 Uiso 1 1 calc R . . . .
C10 C 0.5557(3) 0.30178(11) 0.59605(17) 0.0448(6) Uani 1 1 d . . . . .
H10 H 0.482729 0.303426 0.645608 0.054 Uiso 1 1 calc R . . . .
C35 C 0.5803(3) 0.53353(11) 0.27972(19) 0.0487(6) Uani 1 1 d . . . . .
H35 H 0.591675 0.570224 0.239590 0.058 Uiso 1 1 calc R . . . .
C1 C 0.5304(3) 0.10978(11) 0.33759(19) 0.0422(5) Uani 1 1 d . . . . .
H1 H 0.452283 0.123728 0.293528 0.051 Uiso 1 1 calc R . . . .
C21 C 0.6499(3) 0.35000(12) -0.06920(18) 0.0457(6) Uani 1 1 d . . . . .
H21 H 0.658367 0.384313 -0.115189 0.055 Uiso 1 1 calc R . . . .
C4 C 0.7574(3) 0.06792(12) 0.46451(19) 0.0489(6) Uani 1 1 d . . . . .
H4 H 0.836382 0.053524 0.507315 0.059 Uiso 1 1 calc R . . . .
C2 C 0.5373(3) 0.04787(11) 0.3679(2) 0.0499(6) Uani 1 1 d . . . . .
H2 H 0.463425 0.019764 0.345334 0.060 Uiso 1 1 calc R . . . .
C11 C 0.6786(3) 0.33794(11) 0.60991(18) 0.0469(6) Uani 1 1 d . . . . .
H11 H 0.690195 0.364154 0.669169 0.056 Uiso 1 1 calc R . . . .
C3 C 0.6518(3) 0.02684(11) 0.4310(2) 0.0510(6) Uani 1 1 d . . . . .
H3 H 0.657256 -0.015720 0.450999 0.061 Uiso 1 1 calc R . . . .

loop_
_atom_site_aniso_label
_atom_site_aniso_U_11
_atom_site_aniso_U_22
_atom_site_aniso_U_33
_atom_site_aniso_U_23
_atom_site_aniso_U_13
_atom_site_aniso_U_12
O1 0.0605(11) 0.0330(8) 0.0430(9) -0.0051(7) 0.0030(8) 0.0114(7)
C23 0.0269(9) 0.0288(10) 0.0293(9) -0.0010(8) -0.0012(7) -0.0021(8)
C24 0.0294(10) 0.0269(9) 0.0258(9) 0.0008(7) -0.0001(7) -0.0012(7)
C32 0.0335(10) 0.0291(10) 0.0358(11) -0.0024(8) -0.0011(8) 0.0011(8)
C31 0.0271(9) 0.0285(10) 0.0308(10) -0.0051(8) 0.0044(7) 0.0000(8)
C25 0.0290(10) 0.0258(9) 0.0304(10) 0.0019(7) 0.0029(7) -0.0008(7)
C26 0.0314(10) 0.0330(10) 0.0347(11) -0.0026(8) 0.0025(8) 0.0004(8)
C17 0.0233(9) 0.0356(10) 0.0318(10) -0.0011(8) -0.0020(7) 0.0011(8)
C16 0.0284(10) 0.0364(11) 0.0315(10) -0.0021(8) -0.0018(8) 0.0023(8)
C18 0.0276(10) 0.0275(10) 0.0303(10) -0.0010(8) -0.0023(7) 0.0022(8)
C14 0.0260(9) 0.0309(10) 0.0314(10) -0.0023(8) -0.0006(7) 0.0032(8)
C6 0.0365(11) 0.0329(11) 0.0315(10) 0.0000(8) 0.0061(8) 0.0050(8)
C15 0.0306(10) 0.0346(11) 0.0336(10) -0.0033(8) -0.0003(8) 0.0061(8)
C8 0.0340(11) 0.0313(10) 0.0299(10) 0.0025(8) -0.0028(8) 0.0052(8)
C5 0.0465(13) 0.0368(12) 0.0340(11) 0.0004(9) 0.0008(9) 0.0066(10)
C19 0.0399(12) 0.0485(13) 0.0318(11) -0.0048(9) 0.0023(9) 0.0048(10)
C7 0.0242(9) 0.0331(10) 0.0339(10) -0.0009(8) 0.0009(7) 0.0028(8)
C13 0.0330(11) 0.0394(12) 0.0401(12) -0.0001(9) -0.0021(9) 0.0032(9)
C9 0.0418(12) 0.0359(11) 0.0340(11) 0.0030(9) 0.0016(9) 0.0016(9)
C22 0.0345(11) 0.0392(12) 0.0405(12) 0.0037(9) 0.0015(9) 0.0017(9)
C28 0.0306(11) 0.0409(12) 0.0579(14) -0.0022(11) 0.0092(10) -0.0003(9)
C27 0.0302(11) 0.0426(13) 0.0493(13) -0.0048(10) -0.0022(9) -0.0056(9)
C34 0.0381(12) 0.0358(12) 0.0559(14) -0.0153(10) 0.0113(10) -0.0091(9)
C33 0.0375(12) 0.0367(12) 0.0487(13) -0.0126(10) -0.0059(10) 0.0020(9)
C36 0.0661(16) 0.0340(11) 0.0321(11) 0.0002(9) 0.0004(10) -0.0099(11)
C30 0.0351(11) 0.0390(12) 0.0413(12) -0.0081(9) 0.0031(9) 0.0002(9)
C29 0.0404(12) 0.0434(13) 0.0522(14) -0.0121(11) 0.0100(10) 0.0048(10)
C12 0.0442(13) 0.0412(12) 0.0432(12) -0.0024(10) -0.0144(10) -0.0003(10)
C20 0.0471(13) 0.0639(16) 0.0300(11) 0.0022(10) 0.0047(9) 0.0052(12)
C10 0.0578(15) 0.0463(13) 0.0307(11) 0.0019(9) 0.0064(10) 0.0067(11)
C35 0.0670(16) 0.0342(12) 0.0461(13) -0.0034(10) 0.0159(12) -0.0147(11)
C1 0.0409(12) 0.0391(12) 0.0467(13) 0.0000(10) 0.0045(10) 0.0008(10)
C21 0.0454(13) 0.0524(14) 0.0395(12) 0.0118(11) 0.0033(10) 0.0023(11)
C4 0.0621(16) 0.0446(14) 0.0401(12) 0.0082(10) 0.0049(11) 0.0160(12)
C2 0.0574(15) 0.0367(13) 0.0564(15) -0.0015(11) 0.0142(12) -0.0040(11)
C11 0.0652(16) 0.0444(13) 0.0299(11) -0.0034(9) -0.0111(10) 0.0066(12)
C3 0.0695(17) 0.0359(13) 0.0492(14) 0.0089(11) 0.0208(12) 0.0089(12)

loop_
_atom_type_symbol
_atom_type_description
_atom_type_scat_dispersion_real
_atom_type_scat_dispersion_imag
_atom_type_scat_source
C C 0.0033 0.0016 'International Tables Vol C Tables 4.2.6.8 and 6.1.1.4'
H H 0.0000 0.0000 'International Tables Vol C Tables 4.2.6.8 and 6.1.1.4'
O O 0.0106 0.0060 'International Tables Vol C Tables 4.2.6.8 and 6.1.1.4'

loop_
_geom_angle_atom_site_label_1
_geom_angle_atom_site_label_2
_geom_angle_atom_site_label_3
_geom_angle
_geom_angle_site_symmetry_1
_geom_angle_site_symmetry_3
_geom_angle_publ_flag
C24 C23 H23 116.4 . . ?
C24 C23 C18 127.19(17) . . ?
C18 C23 H23 116.4 . . ?
C23 C24 C31 122.03(17) . . ?
C23 C24 C25 121.09(17) . . ?
C25 C24 C31 116.84(16) . . ?
C31 C32 H32 119.6 . . ?
C33 C32 H32 119.6 . . ?
C33 C32 C31 120.7(2) . . ?
C32 C31 C24 120.32(18) . . ?
C32 C31 C36 118.16(19) . . ?
C36 C31 C24 121.51(18) . . ?
C26 C25 C24 121.80(18) . . ?
C26 C25 C30 117.93(18) . . ?
C30 C25 C24 120.27(17) . . ?
C25 C26 H26 119.6 . . ?
C27 C26 C25 120.8(2) . . ?
C27 C26 H26 119.6 . . ?
C16 C17 C18 111.37(17) . . ?
C16 C17 C22 120.02(19) . . ?
C22 C17 C18 128.59(19) . . ?
C17 C16 C15 110.45(17) . . ?
C17 C16 C19 121.6(2) . . ?
C19 C16 C15 127.9(2) . . ?
C23 C18 C17 109.03(15) . . ?
C23 C18 H18 111.3 . . ?
C23 C18 C14 110.72(16) . . ?
C17 C18 H18 111.3 . . ?
C17 C18 C14 102.91(15) . . ?
C14 C18 H18 111.3 . . ?
C15 C14 C18 107.87(16) . . ?
C7 C14 C18 125.91(18) . . ?
C7 C14 C15 125.99(18) . . ?
C5 C6 C7 119.65(19) . . ?
C1 C6 C5 118.8(2) . . ?
C1 C6 C7 121.45(19) . . ?
O1 C15 C16 125.56(19) . . ?
O1 C15 C14 128.23(19) . . ?
C16 C15 C14 106.14(17) . . ?
C13 C8 C7 120.99(19) . . ?
C13 C8 C9 118.61(19) . . ?
C9 C8 C7 120.30(19) . . ?
C6 C5 H5 119.9 . . ?
C4 C5 C6 120.3(2) . . ?
C4 C5 H5 119.9 . . ?
C16 C19 H19 121.0 . . ?
C20 C19 C16 118.1(2) . . ?
C20 C19 H19 121.0 . . ?
C14 C7 C6 124.48(18) . . ?
C14 C7 C8 121.39(18) . . ?
C6 C7 C8 114.13(17) . . ?
C8 C13 H13 119.5 . . ?
C8 C13 C12 121.0(2) . . ?
C12 C13 H13 119.5 . . ?
C8 C9 H9 119.8 . . ?
C10 C9 C8 120.4(2) . . ?
C10 C9 H9 119.8 . . ?
C17 C22 H22 120.9 . . ?
C21 C22 C17 118.3(2) . . ?
C21 C22 H22 120.9 . . ?
C27 C28 H28 120.2 . . ?
C29 C28 H28 120.2 . . ?
C29 C28 C27 119.5(2) . . ?
C26 C27 H27 119.8 . . ?
C28 C27 C26 120.5(2) . . ?
C28 C27 H27 119.8 . . ?
C33 C34 H34 120.4 . . ?
C33 C34 C35 119.1(2) . . ?
C35 C34 H34 120.4 . . ?
C32 C33 H33 119.6 . . ?
C34 C33 C32 120.9(2) . . ?
C34 C33 H33 119.6 . . ?
C31 C36 H36 119.7 . . ?
C35 C36 C31 120.5(2) . . ?
C35 C36 H36 119.7 . . ?
C25 C30 H30 119.4 . . ?
C29 C30 C25 121.1(2) . . ?
C29 C30 H30 119.4 . . ?
C28 C29 C30 120.2(2) . . ?
C28 C29 H29 119.9 . . ?
C30 C29 H29 119.9 . . ?
C13 C12 H12 120.0 . . ?
C11 C12 C13 119.9(2) . . ?
C11 C12 H12 120.0 . . ?
C19 C20 H20 119.6 . . ?
C19 C20 C21 120.7(2) . . ?
C21 C20 H20 119.6 . . ?
C9 C10 H10 120.0 . . ?
C11 C10 C9 120.1(2) . . ?
C11 C10 H10 120.0 . . ?
C34 C35 C36 120.6(2) . . ?
C34 C35 H35 119.7 . . ?
C36 C35 H35 119.7 . . ?
C6 C1 H1 119.7 . . ?
C2 C1 C6 120.6(2) . . ?
C2 C1 H1 119.7 . . ?
C22 C21 C20 121.2(2) . . ?
C22 C21 H21 119.4 . . ?
C20 C21 H21 119.4 . . ?
C5 C4 H4 119.7 . . ?
C3 C4 C5 120.5(2) . . ?
C3 C4 H4 119.7 . . ?
C1 C2 H2 119.9 . . ?
C1 C2 C3 120.2(2) . . ?
C3 C2 H2 119.9 . . ?
C12 C11 C10 119.9(2) . . ?
C12 C11 H11 120.0 . . ?
C10 C11 H11 120.0 . . ?
C4 C3 C2 119.6(2) . . ?
C4 C3 H3 120.2 . . ?
C2 C3 H3 120.2 . . ?

loop_
_geom_bond_atom_site_label_1
_geom_bond_atom_site_label_2
_geom_bond_distance
_geom_bond_site_symmetry_2
_geom_bond_publ_flag
O1 C15 1.219(3) . ?
C23 H23 0.9500 . ?
C23 C24 1.338(3) . ?
C23 C18 1.513(3) . ?
C24 C31 1.495(3) . ?
C24 C25 1.491(3) . ?
C32 H32 0.9500 . ?
C32 C31 1.388(3) . ?
C32 C33 1.386(3) . ?
C31 C36 1.392(3) . ?
C25 C26 1.394(3) . ?
C25 C30 1.394(3) . ?
C26 H26 0.9500 . ?
C26 C27 1.387(3) . ?
C17 C16 1.388(3) . ?
C17 C18 1.517(3) . ?
C17 C22 1.393(3) . ?
C16 C15 1.475(3) . ?
C16 C19 1.394(3) . ?
C18 H18 1.0000 . ?
C18 C14 1.533(3) . ?
C14 C15 1.508(3) . ?
C14 C7 1.344(3) . ?
C6 C5 1.393(3) . ?
C6 C7 1.487(3) . ?
C6 C1 1.390(3) . ?
C8 C7 1.497(3) . ?
C8 C13 1.385(3) . ?
C8 C9 1.397(3) . ?
C5 H5 0.9500 . ?
C5 C4 1.390(3) . ?
C19 H19 0.9500 . ?
C19 C20 1.378(3) . ?
C13 H13 0.9500 . ?
C13 C12 1.386(3) . ?
C9 H9 0.9500 . ?
C9 C10 1.387(3) . ?
C22 H22 0.9500 . ?
C22 C21 1.389(3) . ?
C28 H28 0.9500 . ?
C28 C27 1.381(3) . ?
C28 C29 1.379(3) . ?
C27 H27 0.9500 . ?
C34 H34 0.9500 . ?
C34 C33 1.372(3) . ?
C34 C35 1.377(4) . ?
C33 H33 0.9500 . ?
C36 H36 0.9500 . ?
C36 C35 1.390(3) . ?
C30 H30 0.9500 . ?
C30 C29 1.387(3) . ?
C29 H29 0.9500 . ?
C12 H12 0.9500 . ?
C12 C11 1.380(4) . ?
C20 H20 0.9500 . ?
C20 C21 1.393(4) . ?
C10 H10 0.9500 . ?
C10 C11 1.385(4) . ?
C35 H35 0.9500 . ?
C1 H1 0.9500 . ?
C1 C2 1.386(3) . ?
C21 H21 0.9500 . ?
C4 H4 0.9500 . ?
C4 C3 1.375(4) . ?
C2 H2 0.9500 . ?
C2 C3 1.386(4) . ?
C11 H11 0.9500 . ?
C3 H3 0.9500 . ?

loop_
_geom_torsion_atom_site_label_1
_geom_torsion_atom_site_label_2
_geom_torsion_atom_site_label_3
_geom_torsion_atom_site_label_4
_geom_torsion
_geom_torsion_site_symmetry_1
_geom_torsion_site_symmetry_2
_geom_torsion_site_symmetry_3
_geom_torsion_site_symmetry_4
_geom_torsion_publ_flag
C23 C24 C31 C32 -72.3(3) . . . . ?
C23 C24 C31 C36 108.8(2) . . . . ?
C23 C24 C25 C26 -29.9(3) . . . . ?
C23 C24 C25 C30 149.2(2) . . . . ?
C23 C18 C14 C15 105.17(18) . . . . ?
C23 C18 C14 C7 -80.1(2) . . . . ?
C24 C23 C18 C17 -104.7(2) . . . . ?
C24 C23 C18 C14 142.8(2) . . . . ?
C24 C31 C36 C35 179.9(2) . . . . ?
C24 C25 C26 C27 178.24(19) . . . . ?
C24 C25 C30 C29 -178.4(2) . . . . ?
C32 C31 C36 C35 0.9(3) . . . . ?
C31 C24 C25 C26 152.12(19) . . . . ?
C31 C24 C25 C30 -28.9(3) . . . . ?
C31 C32 C33 C34 0.1(3) . . . . ?
C31 C36 C35 C34 -0.4(4) . . . . ?
C25 C24 C31 C32 105.7(2) . . . . ?
C25 C24 C31 C36 -73.2(3) . . . . ?
C25 C26 C27 C28 0.6(3) . . . . ?
C25 C30 C29 C28 -0.4(4) . . . . ?
C26 C25 C30 C29 0.7(3) . . . . ?
C17 C16 C15 O1 179.4(2) . . . . ?
C17 C16 C15 C14 -3.4(2) . . . . ?
C17 C16 C19 C20 1.8(3) . . . . ?
C17 C18 C14 C15 -11.2(2) . . . . ?
C17 C18 C14 C7 163.49(19) . . . . ?
C17 C22 C21 C20 1.2(3) . . . . ?
C16 C17 C18 C23 -108.09(18) . . . . ?
C16 C17 C18 C14 9.5(2) . . . . ?
C16 C17 C22 C21 0.2(3) . . . . ?
C16 C19 C20 C21 -0.4(3) . . . . ?
C18 C23 C24 C31 -4.7(3) . . . . ?
C18 C23 C24 C25 177.37(18) . . . . ?
C18 C17 C16 C15 -4.0(2) . . . . ?
C18 C17 C16 C19 176.71(18) . . . . ?
C18 C17 C22 C21 -177.9(2) . . . . ?
C18 C14 C15 O1 -173.6(2) . . . . ?
C18 C14 C15 C16 9.3(2) . . . . ?
C18 C14 C7 C6 172.76(18) . . . . ?
C18 C14 C7 C8 -8.2(3) . . . . ?
C6 C5 C4 C3 -1.8(4) . . . . ?
C6 C1 C2 C3 -0.9(4) . . . . ?
C15 C16 C19 C20 -177.3(2) . . . . ?
C15 C14 C7 C6 -13.5(3) . . . . ?
C15 C14 C7 C8 165.55(18) . . . . ?
C8 C13 C12 C11 -1.0(3) . . . . ?
C8 C9 C10 C11 -1.9(3) . . . . ?
C5 C6 C7 C14 130.1(2) . . . . ?
C5 C6 C7 C8 -48.9(3) . . . . ?
C5 C6 C1 C2 -0.4(3) . . . . ?
C5 C4 C3 C2 0.5(4) . . . . ?
C19 C16 C15 O1 -1.4(4) . . . . ?
C19 C16 C15 C14 175.8(2) . . . . ?
C19 C20 C21 C22 -1.1(4) . . . . ?
C7 C14 C15 O1 11.7(3) . . . . ?
C7 C14 C15 C16 -165.36(19) . . . . ?
C7 C6 C5 C4 178.5(2) . . . . ?
C7 C6 C1 C2 -177.1(2) . . . . ?
C7 C8 C13 C12 -176.84(19) . . . . ?
C7 C8 C9 C10 178.33(19) . . . . ?
C13 C8 C7 C14 -69.2(3) . . . . ?
C13 C8 C7 C6 110.0(2) . . . . ?
C13 C8 C9 C10 1.9(3) . . . . ?
C13 C12 C11 C10 1.0(3) . . . . ?
C9 C8 C7 C14 114.5(2) . . . . ?
C9 C8 C7 C6 -66.3(2) . . . . ?
C9 C8 C13 C12 -0.5(3) . . . . ?
C9 C10 C11 C12 0.4(3) . . . . ?
C22 C17 C16 C15 177.57(18) . . . . ?
C22 C17 C16 C19 -1.7(3) . . . . ?
C22 C17 C18 C23 70.1(3) . . . . ?
C22 C17 C18 C14 -172.28(19) . . . . ?
C27 C28 C29 C30 0.2(4) . . . . ?
C33 C32 C31 C24 -179.75(19) . . . . ?
C33 C32 C31 C36 -0.8(3) . . . . ?
C33 C34 C35 C36 -0.3(4) . . . . ?
C30 C25 C26 C27 -0.8(3) . . . . ?
C29 C28 C27 C26 -0.3(4) . . . . ?
C35 C34 C33 C32 0.5(3) . . . . ?
C1 C6 C5 C4 1.8(3) . . . . ?
C1 C6 C7 C14 -53.2(3) . . . . ?
C1 C6 C7 C8 127.7(2) . . . . ?
C1 C2 C3 C4 0.9(4) . . . . ?
